data_1563099
loop_
_publ_author_name
'Cai, Song Liang'
'Zheng, Sheng Run'
'Fan, Jun'
'Tan, Jing Bo'
'Xiao, Tian Tian'
'Zhang, Wei-Guang'

_publ_section_title
;
 A series of 2D lanthanide (III) coordination polymers constructed from
 2-(pyridin-3-yl)-1H-imidazole-4,5-dicarboxylate
;
_journal_issue 12
_journal_name_full 'Journal of Solid State Chemistry'
_journal_page_first 3172
_journal_page_last 3178
_journal_paper_doi 10.1016/j.jssc.2011.09.006
_journal_volume 184
_journal_year 2011
_chemical_formula_moiety 'C20 H15 Gd N6 O10, H2 O '
_chemical_formula_sum 'C20 H17 Gd N6 O11'
_chemical_formula_weight 674.65
_space_group_IT_number 14
_space_group_name_Hall '-P 2ybc'
_space_group_name_H-M_alt 'P 1 21/c 1'
_symmetry_cell_setting monoclinic
_symmetry_space_group_name_Hall '-P 2ybc'
_symmetry_space_group_name_H-M 'P 1 21/c 1'
_atom_sites_solution_hydrogens geom
_atom_sites_solution_primary direct
_atom_sites_solution_secondary difmap
_cell_angle_alpha 90.00
_cell_angle_beta 103.621(2)
_cell_angle_gamma 90.00
_cell_formula_units_Z 4
_cell_length_a 14.669(2)
_cell_length_b 12.988(2)
_cell_length_c 11.7707(18)
_cell_measurement_reflns_used 6882
_cell_measurement_temperature 298(2)
_cell_measurement_theta_max 27.98
_cell_measurement_theta_min 2.37
_cell_volume 2179.5(6)
_computing_cell_refinement 'Bruker SMART'
_computing_data_collection 'Bruker SMART'
_computing_data_reduction 'Bruker SAINT'
_computing_molecular_graphics 'Bruker SHELXTL'
_computing_publication_material 'Bruker SHELXTL'
_computing_structure_refinement 'SHELXL-97 (Sheldrick, 1997)'
_computing_structure_solution 'SHELXS-97 (Sheldrick, 1990)'
_diffrn_ambient_temperature 298(2)
_diffrn_measured_fraction_theta_full 0.995
_diffrn_measured_fraction_theta_max 0.995
_diffrn_measurement_device_type 'CCD area detector'
_diffrn_measurement_method 'phi and omega scans'
_diffrn_radiation_monochromator graphite
_diffrn_radiation_source 'fine-focus sealed tube'
_diffrn_radiation_type MoK\a
_diffrn_radiation_wavelength 0.71073
_diffrn_reflns_av_R_equivalents 0.0369
_diffrn_reflns_av_sigmaI/netI 0.0452
_diffrn_reflns_limit_h_max 8
_diffrn_reflns_limit_h_min -17
_diffrn_reflns_limit_k_max 15
_diffrn_reflns_limit_k_min -15
_diffrn_reflns_limit_l_max 14
_diffrn_reflns_limit_l_min -14
_diffrn_reflns_number 10955
_diffrn_reflns_theta_full 25.25
_diffrn_reflns_theta_max 25.25
_diffrn_reflns_theta_min 2.12
_diffrn_standards_decay_% none
_exptl_absorpt_coefficient_mu 3.123
_exptl_absorpt_correction_T_max 0.4543
_exptl_absorpt_correction_T_min 0.4078
_exptl_absorpt_correction_type multi-scan
_exptl_absorpt_process_details 'Higashi, T. (1995)'
_exptl_crystal_colour pale-yellow
_exptl_crystal_density_diffrn 2.056
_exptl_crystal_density_method 'not measured'
_exptl_crystal_description block
_exptl_crystal_F_000 1324
_exptl_crystal_size_max 0.35
_exptl_crystal_size_mid 0.32
_exptl_crystal_size_min 0.30
_refine_diff_density_max 0.751
_refine_diff_density_min -0.634
_refine_diff_density_rms 0.121
_refine_ls_extinction_method none
_refine_ls_goodness_of_fit_ref 1.033
_refine_ls_hydrogen_treatment constr
_refine_ls_matrix_type full
_refine_ls_number_parameters 344
_refine_ls_number_reflns 3930
_refine_ls_number_restraints 0
_refine_ls_restrained_S_all 1.033
_refine_ls_R_factor_all 0.0289
_refine_ls_R_factor_gt 0.0260
_refine_ls_shift/su_max 0.002
_refine_ls_shift/su_mean 0.000
_refine_ls_structure_factor_coef Fsqd
_refine_ls_weighting_details 'calc w=1/[\s^2^(Fo^2^)+(0.0367P)^2^+0.4795P] where P=(Fo^2^+2Fc^2^)/3'
_refine_ls_weighting_scheme calc
_refine_ls_wR_factor_gt 0.0683
_refine_ls_wR_factor_ref 0.0705
_reflns_number_gt 3576
_reflns_number_total 3930
_reflns_threshold_expression >2sigma(I)
_cod_data_source_file JSSC-2011-184-3172.cif
_cod_data_source_block 4
_cod_depositor_comments
;
The following automatic conversions were performed:

data item '_symmetry_cell_setting' value 'Monoclinic' was changed to
'monoclinic' in accordance with the built-in table derived from the
CIF Core dictionary named 'cif_core.dic' version 2.4.5 last updated
on 2014-11-21.

Automatic conversion script
Id: cif_fix_values 8369 2020-08-20 11:38:08Z andrius 
;
_cod_original_sg_symbol_Hall '-P 2ybc  '
_cod_original_sg_symbol_H-M 'P2(1)/c  '
_cod_database_code 1563099

loop_
_symmetry_equiv_pos_as_xyz
'x, y, z'
'-x, y+1/2, -z+1/2'
'-x, -y, -z'
'x, -y-1/2, z-1/2'

loop_
_atom_site_label
_atom_site_type_symbol
_atom_site_fract_x
_atom_site_fract_y
_atom_site_fract_z
_atom_site_U_iso_or_equiv
_atom_site_adp_type
_atom_site_occupancy
_atom_site_symmetry_multiplicity
_atom_site_calc_flag
_atom_site_refinement_flags
_atom_site_disorder_assembly
_atom_site_disorder_group
Gd1 Gd 0.650521(11) 0.143757(10) 0.581934(12) 0.01748(8) Uani 1 1 d . . .
O5 O 0.75461(18) 0.1132(2) 0.4570(2) 0.0333(6) Uani 1 1 d . . .
O7 O 1.0149(2) 0.1176(2) 0.3319(2) 0.0382(7) Uani 1 1 d . . .
H7 H 0.9589 0.1145 0.3309 0.057 Uiso 1 1 calc R . .
O8 O 1.1490(2) 0.1220(2) 0.4662(3) 0.0477(7) Uani 1 1 d . . .
O6 O 0.8470(2) 0.1111(2) 0.3327(2) 0.0384(6) Uani 1 1 d . . .
C18 C 0.9784(4) 0.1333(3) 1.0267(4) 0.0374(10) Uani 1 1 d . . .
H18 H 0.9346 0.1428 1.0715 0.045 Uiso 1 1 calc R . .
C17 C 0.9513(3) 0.1374(2) 0.9051(4) 0.0323(9) Uani 1 1 d . . .
H17 H 0.8889 0.1487 0.8672 0.039 Uiso 1 1 calc R . .
C14 C 1.0635(3) 0.1211(3) 0.4397(4) 0.0308(8) Uani 1 1 d . . .
C12 C 0.9173(3) 0.1217(2) 0.5347(3) 0.0249(8) Uani 1 1 d . . .
C16 C 1.0193(3) 0.1242(3) 0.8416(3) 0.0287(8) Uani 1 1 d . . .
C11 C 0.8326(3) 0.1151(3) 0.4356(3) 0.0269(8) Uani 1 1 d . . .
N6 N 1.1369(3) 0.1010(3) 1.0209(3) 0.0433(9) Uani 1 1 d . . .
C15 C 0.9950(3) 0.1260(3) 0.7147(3) 0.0278(8) Uani 1 1 d . . .
C19 C 1.0713(3) 0.1149(3) 1.0794(4) 0.0397(10) Uani 1 1 d . . .
H19 H 1.0887 0.1122 1.1606 0.048 Uiso 1 1 calc R . .
C13 C 1.0104(3) 0.1225(2) 0.5322(3) 0.0253(8) Uani 1 1 d . . .
C20 C 1.1108(3) 0.1063(3) 0.9044(3) 0.0379(9) Uani 1 1 d . . .
H20 H 1.1567 0.0975 0.8626 0.045 Uiso 1 1 calc R . .
N4 N 0.9077(2) 0.1242(2) 0.6482(3) 0.0290(7) Uani 1 1 d . . .
N5 N 1.0587(2) 0.1251(2) 0.6466(3) 0.0298(7) Uani 1 1 d . . .
H5 H 1.1187 0.1261 0.6715 0.036 Uiso 1 1 calc R . .
O1 O 0.67537(16) 0.30922(16) 0.28442(18) 0.0212(5) Uani 1 1 d . . .
O2 O 0.60862(17) 0.25546(15) 0.42465(18) 0.0228(5) Uani 1 1 d . . .
O3 O 0.56518(17) 0.04093(17) 0.43358(19) 0.0249(5) Uani 1 1 d . . .
O1W O 0.74334(19) 0.30164(18) 0.6213(2) 0.0358(6) Uani 1 1 d . . .
H1WB H 0.7363 0.3534 0.5742 0.043 Uiso 1 1 d R . .
H1WA H 0.7635 0.3251 0.6910 0.043 Uiso 1 1 d R . .
N1 N 0.52436(19) 0.23123(19) 0.1213(2) 0.0205(6) Uani 1 1 d . . .
C3 C 0.5023(2) 0.1038(2) 0.2424(3) 0.0203(7) Uani 1 1 d . . .
C1 C 0.6170(2) 0.2557(2) 0.3208(3) 0.0178(7) Uani 1 1 d . . .
C6 C 0.4029(2) 0.1826(3) -0.0559(3) 0.0233(7) Uani 1 1 d . . .
N3 N 0.3197(2) 0.3022(2) -0.1983(3) 0.0350(7) Uani 1 1 d . . .
C2 C 0.5507(2) 0.1934(2) 0.2330(3) 0.0188(7) Uani 1 1 d . . .
C5 C 0.4583(3) 0.1671(2) 0.0640(3) 0.0221(7) Uani 1 1 d . . .
C7 C 0.3777(3) 0.1027(3) -0.1360(3) 0.0309(8) Uani 1 1 d . . .
H7A H 0.3951 0.0352 -0.1148 0.037 Uiso 1 1 calc R . .
C10 C 0.3715(3) 0.2800(3) -0.0912(3) 0.0306(8) Uani 1 1 d . . .
H10 H 0.3872 0.3335 -0.0376 0.037 Uiso 1 1 calc R . .
N2 N 0.4455(2) 0.08888(19) 0.1339(2) 0.0214(6) Uani 1 1 d . . .
H2 H 0.4077 0.0380 0.1135 0.026 Uiso 1 1 calc R . .
C9 C 0.2994(3) 0.2259(3) -0.2744(3) 0.0362(9) Uani 1 1 d . . .
H9 H 0.2654 0.2407 -0.3498 0.043 Uiso 1 1 calc R . .
C8 C 0.3264(3) 0.1253(3) -0.2473(3) 0.0359(9) Uani 1 1 d . . .
H8 H 0.3104 0.0737 -0.3032 0.043 Uiso 1 1 calc R . .
O4 O 0.44229(17) -0.03794(17) 0.32086(19) 0.0247(5) Uani 1 1 d . . .
C4 C 0.5043(2) 0.0303(2) 0.3404(3) 0.0197(7) Uani 1 1 d . . .
O2W O 0.74449(18) 0.0023(2) 0.6737(2) 0.0401(7) Uani 1 1 d . . .
H2WA H 0.7952 -0.0083 0.6507 0.048 Uiso 1 1 d R . .
H2WB H 0.7300 -0.0543 0.7030 0.048 Uiso 1 1 d R . .
O3W O 0.71137(18) 0.03737(18) 0.9492(2) 0.0316(6) Uani 1 1 d . . .
H3WA H 0.7533 -0.0083 0.9473 0.047 Uiso 1 1 d R . .
H3WB H 0.7023 0.0728 0.8864 0.047 Uiso 1 1 d R . .

loop_
_atom_site_aniso_label
_atom_site_aniso_U_11
_atom_site_aniso_U_22
_atom_site_aniso_U_33
_atom_site_aniso_U_23
_atom_site_aniso_U_13
_atom_site_aniso_U_12
Gd1 0.02129(13) 0.01999(11) 0.01101(12) -0.00034(5) 0.00352(8) -0.00084(6)
O5 0.0232(15) 0.0482(14) 0.0303(15) 0.0020(12) 0.0101(12) 0.0048(12)
O7 0.0320(17) 0.0563(16) 0.0310(16) 0.0000(13) 0.0166(13) 0.0033(14)
O8 0.0259(18) 0.0720(19) 0.0484(19) -0.0049(15) 0.0151(15) -0.0030(14)
O6 0.0324(17) 0.0640(16) 0.0189(14) 0.0035(12) 0.0064(12) 0.0102(14)
C18 0.051(3) 0.033(2) 0.033(2) -0.0032(15) 0.019(2) 0.0012(17)
C17 0.036(3) 0.0309(19) 0.030(2) -0.0007(14) 0.0071(19) 0.0010(15)
C14 0.028(2) 0.0309(17) 0.035(2) 0.0008(16) 0.0108(18) 0.0015(16)
C12 0.027(2) 0.0258(16) 0.0233(19) 0.0017(14) 0.0091(16) 0.0030(15)
C16 0.030(2) 0.0296(17) 0.025(2) -0.0008(14) 0.0033(17) -0.0020(15)
C11 0.026(2) 0.0272(17) 0.028(2) 0.0019(15) 0.0074(17) 0.0050(15)
N6 0.039(2) 0.057(2) 0.0300(19) 0.0050(16) 0.0005(16) -0.0004(17)
C15 0.028(2) 0.0304(17) 0.026(2) 0.0013(14) 0.0078(17) -0.0004(15)
C19 0.054(3) 0.0381(19) 0.025(2) 0.0040(16) 0.004(2) 0.004(2)
C13 0.026(2) 0.0241(15) 0.0262(19) 0.0008(13) 0.0057(16) 0.0020(14)
C20 0.035(2) 0.052(2) 0.027(2) 0.0062(18) 0.0091(18) 0.004(2)
N4 0.0248(18) 0.0375(15) 0.0255(17) -0.0016(12) 0.0072(14) 0.0023(13)
N5 0.0242(18) 0.0364(16) 0.0276(18) 0.0008(12) 0.0039(14) -0.0014(13)
O1 0.0267(13) 0.0226(11) 0.0150(11) 0.0012(9) 0.0065(10) -0.0032(10)
O2 0.0317(14) 0.0243(11) 0.0123(11) 0.0001(8) 0.0050(10) -0.0005(10)
O3 0.0275(14) 0.0302(12) 0.0142(12) 0.0024(9) -0.0006(10) -0.0041(10)
O1W 0.0487(18) 0.0340(13) 0.0197(13) 0.0012(10) -0.0019(12) -0.0138(12)
N1 0.0242(16) 0.0244(13) 0.0136(13) 0.0018(10) 0.0054(12) -0.0004(12)
C3 0.023(2) 0.0256(17) 0.0125(16) -0.0012(13) 0.0045(14) -0.0010(15)
C1 0.0188(17) 0.0194(15) 0.0134(16) 0.0019(11) 0.0002(13) 0.0057(12)
C6 0.0205(18) 0.0335(17) 0.0154(16) 0.0034(13) 0.0030(14) -0.0032(15)
N3 0.0347(19) 0.0381(17) 0.0280(17) 0.0116(13) -0.0007(14) -0.0037(14)
C2 0.0195(18) 0.0236(16) 0.0141(15) -0.0004(12) 0.0058(13) 0.0002(13)
C5 0.027(2) 0.0234(15) 0.0168(17) 0.0001(13) 0.0061(15) -0.0017(14)
C7 0.034(2) 0.0336(18) 0.0229(19) -0.0069(15) 0.0023(16) 0.0032(17)
C10 0.036(2) 0.0305(18) 0.0231(19) 0.0027(14) 0.0017(16) -0.0075(16)
N2 0.0228(16) 0.0236(13) 0.0171(14) -0.0007(10) 0.0032(12) -0.0023(11)
C9 0.029(2) 0.058(2) 0.0175(18) 0.0102(17) -0.0023(16) -0.0044(19)
C8 0.032(2) 0.051(2) 0.022(2) -0.0096(16) 0.0000(18) -0.0004(18)
O4 0.0277(13) 0.0278(11) 0.0176(12) 0.0006(9) 0.0032(10) -0.0101(10)
C4 0.0221(18) 0.0226(15) 0.0154(16) -0.0024(12) 0.0065(14) 0.0000(13)
O2W 0.0289(15) 0.0422(14) 0.0546(18) 0.0234(13) 0.0204(13) 0.0114(12)
O3W 0.0349(15) 0.0320(12) 0.0255(13) 0.0055(10) 0.0025(11) -0.0009(11)

loop_
_atom_type_symbol
_atom_type_description
_atom_type_scat_dispersion_real
_atom_type_scat_dispersion_imag
_atom_type_scat_source
C C 0.0033 0.0016 'International Tables Vol C Tables 4.2.6.8 and 6.1.1.4'
H H 0.0000 0.0000 'International Tables Vol C Tables 4.2.6.8 and 6.1.1.4'
N N 0.0061 0.0033 'International Tables Vol C Tables 4.2.6.8 and 6.1.1.4'
O O 0.0106 0.0060 'International Tables Vol C Tables 4.2.6.8 and 6.1.1.4'
Gd Gd -0.1653 3.9035 'International Tables Vol C Tables 4.2.6.8 and 6.1.1.4'

loop_
_geom_angle_atom_site_label_1
_geom_angle_atom_site_label_2
_geom_angle_atom_site_label_3
_geom_angle
_geom_angle_site_symmetry_1
_geom_angle_site_symmetry_3
O3 Gd1 O2 76.37(8) . .
O3 Gd1 O5 75.56(9) . .
O2 Gd1 O5 72.55(9) . .
O3 Gd1 O2W 92.81(9) . .
O2 Gd1 O2W 148.87(9) . .
O5 Gd1 O2W 76.51(9) . .
O3 Gd1 O1 145.33(8) . 4_566
O2 Gd1 O1 125.64(7) . 4_566
O5 Gd1 O1 133.06(9) . 4_566
O2W Gd1 O1 79.12(9) . 4_566
O3 Gd1 O4 76.31(8) . 3_656
O2 Gd1 O4 131.62(8) . 3_656
O5 Gd1 O4 135.50(8) . 3_656
O2W Gd1 O4 71.19(9) . 3_656
O1 Gd1 O4 69.16(7) 4_566 3_656
O3 Gd1 O1W 143.53(8) . .
O2 Gd1 O1W 69.97(8) . .
O5 Gd1 O1W 81.25(9) . .
O2W Gd1 O1W 108.79(9) . .
O1 Gd1 O1W 69.59(8) 4_566 .
O4 Gd1 O1W 137.86(8) 3_656 .
O3 Gd1 N1 102.38(8) . 4_566
O2 Gd1 N1 71.55(8) . 4_566
O5 Gd1 N1 143.41(8) . 4_566
O2W Gd1 N1 139.58(9) . 4_566
O1 Gd1 N1 67.08(8) 4_566 4_566
O4 Gd1 N1 76.37(8) 3_656 4_566
O1W Gd1 N1 80.18(9) . 4_566
C11 O5 Gd1 152.1(3) . .
C14 O7 H7 109.5 . .
C19 C18 C17 118.9(4) . .
C19 C18 H18 120.6 . .
C17 C18 H18 120.6 . .
C16 C17 C18 118.7(4) . .
C16 C17 H17 120.7 . .
C18 C17 H17 120.7 . .
O8 C14 O7 123.0(4) . .
O8 C14 C13 119.9(4) . .
O7 C14 C13 117.1(3) . .
C13 C12 N4 110.5(3) . .
C13 C12 C11 129.3(3) . .
N4 C12 C11 120.2(3) . .
C17 C16 C20 117.3(4) . .
C17 C16 C15 121.2(4) . .
C20 C16 C15 121.4(4) . .
O5 C11 O6 124.3(3) . .
O5 C11 C12 119.0(3) . .
O6 C11 C12 116.7(3) . .
C19 N6 C20 117.4(4) . .
N4 C15 N5 110.5(3) . .
N4 C15 C16 124.9(4) . .
N5 C15 C16 124.6(4) . .
N6 C19 C18 123.5(4) . .
N6 C19 H19 118.2 . .
C18 C19 H19 118.2 . .
N5 C13 C12 105.4(3) . .
N5 C13 C14 119.0(3) . .
C12 C13 C14 135.5(3) . .
N6 C20 C16 124.2(4) . .
N6 C20 H20 117.9 . .
C16 C20 H20 117.9 . .
C15 N4 C12 105.4(3) . .
C15 N5 C13 108.1(3) . .
C15 N5 H5 125.9 . .
C13 N5 H5 125.9 . .
C1 O1 Gd1 121.53(19) . 4_565
C1 O2 Gd1 135.23(19) . .
C4 O3 Gd1 150.9(2) . .
Gd1 O1W H1WB 123.7 . .
Gd1 O1W H1WA 122.0 . .
H1WB O1W H1WA 107.4 . .
C5 N1 C2 105.6(3) . .
C5 N1 Gd1 140.1(2) . 4_565
C2 N1 Gd1 110.2(2) . 4_565
N2 C3 C2 104.9(3) . .
N2 C3 C4 121.9(3) . .
C2 C3 C4 133.1(3) . .
O1 C1 O2 124.3(3) . .
O1 C1 C2 117.0(3) . .
O2 C1 C2 118.6(3) . .
C10 C6 C7 117.6(3) . .
C10 C6 C5 119.1(3) . .
C7 C6 C5 123.2(3) . .
C9 N3 C10 117.5(3) . .
N1 C2 C3 110.1(3) . .
N1 C2 C1 117.6(3) . .
C3 C2 C1 132.1(3) . .
N1 C5 N2 110.6(3) . .
N1 C5 C6 125.0(3) . .
N2 C5 C6 124.4(3) . .
C8 C7 C6 118.8(3) . .
C8 C7 H7A 120.6 . .
C6 C7 H7A 120.6 . .
N3 C10 C6 123.8(3) . .
N3 C10 H10 118.1 . .
C6 C10 H10 118.1 . .
C5 N2 C3 108.8(3) . .
C5 N2 H2 125.6 . .
C3 N2 H2 125.6 . .
N3 C9 C8 123.1(3) . .
N3 C9 H9 118.4 . .
C8 C9 H9 118.4 . .
C7 C8 C9 118.9(3) . .
C7 C8 H8 120.5 . .
C9 C8 H8 120.5 . .
C4 O4 Gd1 141.8(2) . 3_656
O3 C4 O4 125.3(3) . .
O3 C4 C3 119.2(3) . .
O4 C4 C3 115.5(3) . .
Gd1 O2W H2WA 115.5 . .
Gd1 O2W H2WB 131.8 . .
H2WA O2W H2WB 107.6 . .
H3WA O3W H3WB 108.4 . .

loop_
_geom_bond_atom_site_label_1
_geom_bond_atom_site_label_2
_geom_bond_distance
_geom_bond_site_symmetry_2
Gd1 O3 2.317(2) .
Gd1 O2 2.318(2) .
Gd1 O5 2.389(3) .
Gd1 O2W 2.396(2) .
Gd1 O1 2.404(2) 4_566
Gd1 O4 2.405(2) 3_656
Gd1 O1W 2.445(2) .
Gd1 N1 2.584(3) 4_566
O5 C11 1.228(5) .
O7 C14 1.302(5) .
O7 H7 0.8200 .
O8 C14 1.220(5) .
O6 C11 1.278(4) .
C18 C19 1.378(6) .
C18 C17 1.393(6) .
C18 H18 0.9300 .
C17 C16 1.392(6) .
C17 H17 0.9300 .
C14 C13 1.481(5) .
C12 C13 1.373(5) .
C12 N4 1.376(5) .
C12 C11 1.494(5) .
C16 C20 1.392(6) .
C16 C15 1.452(5) .
N6 C19 1.322(6) .
N6 C20 1.336(5) .
C15 N4 1.335(5) .
C15 N5 1.365(5) .
C19 H19 0.9300 .
C13 N5 1.366(5) .
C20 H20 0.9300 .
N5 H5 0.8600 .
O1 C1 1.254(4) .
O1 Gd1 2.404(2) 4_565
O2 C1 1.257(4) .
O3 C4 1.249(4) .
O1W H1WB 0.8626 .
O1W H1WA 0.8599 .
N1 C5 1.333(4) .
N1 C2 1.372(4) .
N1 Gd1 2.584(3) 4_565
C3 N2 1.365(4) .
C3 C2 1.381(5) .
C3 C4 1.493(4) .
C1 C2 1.481(4) .
C6 C10 1.377(5) .
C6 C7 1.393(5) .
C6 C5 1.467(5) .
N3 C9 1.322(5) .
N3 C10 1.342(4) .
C5 N2 1.348(4) .
C7 C8 1.380(5) .
C7 H7A 0.9300 .
C10 H10 0.9300 .
N2 H2 0.8600 .
C9 C8 1.380(5) .
C9 H9 0.9300 .
C8 H8 0.9300 .
O4 C4 1.252(4) .
O4 Gd1 2.405(2) 3_656
O2W H2WA 0.8606 .
O2W H2WB 0.8604 .
O3W H3WA 0.8584 .
O3W H3WB 0.8549 .

loop_
_geom_torsion_atom_site_label_1
_geom_torsion_atom_site_label_2
_geom_torsion_atom_site_label_3
_geom_torsion_atom_site_label_4
_geom_torsion
_geom_torsion_site_symmetry_1
_geom_torsion_site_symmetry_2
_geom_torsion_site_symmetry_3
_geom_torsion_site_symmetry_4
O3 Gd1 O5 C11 -167.2(6) . . . .
O2 Gd1 O5 C11 112.8(6) . . . .
O2W Gd1 O5 C11 -70.6(6) . . . .
O1 Gd1 O5 C11 -10.0(6) 4_566 . . .
O4 Gd1 O5 C11 -114.8(5) 3_656 . . .
O1W Gd1 O5 C11 41.2(5) . . . .
N1 Gd1 O5 C11 101.4(5) 4_566 . . .
C19 C18 C17 C16 -0.9(5) . . . .
C18 C17 C16 C20 0.8(5) . . . .
C18 C17 C16 C15 179.0(3) . . . .
Gd1 O5 C11 O6 -160.4(4) . . . .
Gd1 O5 C11 C12 20.1(8) . . . .
C13 C12 C11 O5 178.4(4) . . . .
N4 C12 C11 O5 0.9(5) . . . .
C13 C12 C11 O6 -1.1(6) . . . .
N4 C12 C11 O6 -178.7(3) . . . .
C17 C16 C15 N4 -10.8(5) . . . .
C20 C16 C15 N4 167.4(3) . . . .
C17 C16 C15 N5 172.4(3) . . . .
C20 C16 C15 N5 -9.4(6) . . . .
C20 N6 C19 C18 0.7(6) . . . .
C17 C18 C19 N6 0.1(6) . . . .
N4 C12 C13 N5 0.3(4) . . . .
C11 C12 C13 N5 -177.5(3) . . . .
N4 C12 C13 C14 -179.9(4) . . . .
C11 C12 C13 C14 2.4(7) . . . .
O8 C14 C13 N5 0.2(5) . . . .
O7 C14 C13 N5 179.4(3) . . . .
O8 C14 C13 C12 -179.6(4) . . . .
O7 C14 C13 C12 -0.5(6) . . . .
C19 N6 C20 C16 -0.8(6) . . . .
C17 C16 C20 N6 0.1(6) . . . .
C15 C16 C20 N6 -178.1(4) . . . .
N5 C15 N4 C12 0.2(4) . . . .
C16 C15 N4 C12 -177.0(3) . . . .
C13 C12 N4 C15 -0.3(4) . . . .
C11 C12 N4 C15 177.7(3) . . . .
N4 C15 N5 C13 0.0(4) . . . .
C16 C15 N5 C13 177.2(3) . . . .
C12 C13 N5 C15 -0.1(4) . . . .
C14 C13 N5 C15 180.0(3) . . . .
O3 Gd1 O2 C1 -53.7(3) . . . .
O5 Gd1 O2 C1 25.2(3) . . . .
O2W Gd1 O2 C1 18.6(4) . . . .
O1 Gd1 O2 C1 156.1(3) 4_566 . . .
O4 Gd1 O2 C1 -111.0(3) 3_656 . . .
O1W Gd1 O2 C1 112.0(3) . . . .
N1 Gd1 O2 C1 -162.0(3) 4_566 . . .
O2 Gd1 O3 C4 -25.5(5) . . . .
O5 Gd1 O3 C4 -100.6(5) . . . .
O2W Gd1 O3 C4 -175.9(5) . . . .
O1 Gd1 O3 C4 109.2(4) 4_566 . . .
O4 Gd1 O3 C4 114.2(5) 3_656 . . .
O1W Gd1 O3 C4 -48.4(5) . . . .
N1 Gd1 O3 C4 41.8(5) 4_566 . . .
Gd1 O1 C1 O2 -156.1(2) 4_565 . . .
Gd1 O1 C1 C2 20.5(3) 4_565 . . .
Gd1 O2 C1 O1 -104.4(3) . . . .
Gd1 O2 C1 C2 79.0(4) . . . .
C5 N1 C2 C3 1.9(4) . . . .
Gd1 N1 C2 C3 -160.0(2) 4_565 . . .
C5 N1 C2 C1 -173.8(3) . . . .
Gd1 N1 C2 C1 24.3(3) 4_565 . . .
N2 C3 C2 N1 -0.6(4) . . . .
C4 C3 C2 N1 178.4(3) . . . .
N2 C3 C2 C1 174.4(3) . . . .
C4 C3 C2 C1 -6.6(6) . . . .
O1 C1 C2 N1 -31.2(4) . . . .
O2 C1 C2 N1 145.6(3) . . . .
O1 C1 C2 C3 154.2(3) . . . .
O2 C1 C2 C3 -29.0(5) . . . .
C2 N1 C5 N2 -2.6(4) . . . .
Gd1 N1 C5 N2 150.4(2) 4_565 . . .
C2 N1 C5 C6 173.7(3) . . . .
Gd1 N1 C5 C6 -33.3(6) 4_565 . . .
C10 C6 C5 N1 -40.0(5) . . . .
C7 C6 C5 N1 141.9(4) . . . .
C10 C6 C5 N2 135.8(4) . . . .
C7 C6 C5 N2 -42.3(5) . . . .
C10 C6 C7 C8 2.7(5) . . . .
C5 C6 C7 C8 -179.1(4) . . . .
C9 N3 C10 C6 -1.3(6) . . . .
C7 C6 C10 N3 -1.1(6) . . . .
C5 C6 C10 N3 -179.3(4) . . . .
N1 C5 N2 C3 2.3(4) . . . .
C6 C5 N2 C3 -174.0(3) . . . .
C2 C3 N2 C5 -1.0(4) . . . .
C4 C3 N2 C5 179.8(3) . . . .
C10 N3 C9 C8 2.2(6) . . . .
C6 C7 C8 C9 -2.0(6) . . . .
N3 C9 C8 C7 -0.5(6) . . . .
Gd1 O3 C4 O4 -135.1(4) . . . .
Gd1 O3 C4 C3 44.3(6) . . . .
Gd1 O4 C4 O3 29.1(6) 3_656 . . .
Gd1 O4 C4 C3 -150.3(2) 3_656 . . .
N2 C3 C4 O3 171.7(3) . . . .
C2 C3 C4 O3 -7.2(6) . . . .
N2 C3 C4 O4 -8.9(4) . . . .
C2 C3 C4 O4 172.3(3) . . . .
